data_7209133
loop_
_publ_author_name
'Li, Hao-Hong'
'Xing, Yuan-Yuan'
'Lian, Zhao-Xun'
'Gong, An-Wen'
'Wu, Hong-Yan'
'Li, Yi'
'Chen, Zhi-Rong'

_publ_section_title
;
 Rigidity/flexibility competition in organic/iodoargentate hybrids: a
 combined experimental and theoretical study
;
_journal_issue 9
_journal_name_full CrystEngComm
_journal_page_first 1721
_journal_paper_doi 10.1039/c2ce26640g
_journal_volume 15
_journal_year 2013
_chemical_formula_moiety 'Ag5 I7, C14 H18 N2'
_chemical_formula_sum 'C14 H18 Ag5 I7 N2'
_chemical_formula_weight 1641.95
_chemical_name_systematic
;
?
;
_space_group_IT_number 15
_symmetry_cell_setting monoclinic
_symmetry_space_group_name_Hall '-C 2yc'
_symmetry_space_group_name_H-M 'C 1 2/c 1'
_atom_sites_solution_hydrogens geom
_atom_sites_solution_primary direct
_atom_sites_solution_secondary difmap
_audit_creation_method SHELXL-97
_cell_angle_alpha 90.00
_cell_angle_beta 128.44(3)
_cell_angle_gamma 90.00
_cell_formula_units_Z 4
_cell_length_a 18.407(4)
_cell_length_b 15.378(3)
_cell_length_c 13.471(3)
_cell_measurement_reflns_used 6630
_cell_measurement_temperature 293(2)
_cell_measurement_theta_max 27.50
_cell_measurement_theta_min 1.94
_cell_volume 2986.7(17)
_computing_cell_refinement 'TEXRAY software'
_computing_data_collection 'TEXRAY software (Molecular Structure Corporation, 1999)'
_computing_data_reduction 'TEXSAN (Molecular Structure Corporation, 1999)'
_computing_molecular_graphics 'ORTEX (P.McArdle, 1995)'
_computing_publication_material 'SHELXL-97/2 (Sheldrick,1997)')'
_computing_structure_refinement 'SHELXL-97 (Sheldrick, 1997)'
_computing_structure_solution 'SHELXS-97 (Sheldrick, 1997)'
_diffrn_ambient_temperature 293(2)
_diffrn_detector_area_resol_mean None
_diffrn_measured_fraction_theta_full 0.998
_diffrn_measured_fraction_theta_max 0.998
_diffrn_measurement_device_type 'Rigaku Weissenberg IP'
_diffrn_measurement_method 'scintillation counter'
_diffrn_radiation_monochromator graphite
_diffrn_radiation_source 'rotor target'
_diffrn_radiation_type MoK\a
_diffrn_radiation_wavelength 0.71069
_diffrn_reflns_av_R_equivalents 0.0301
_diffrn_reflns_av_sigmaI/netI 0.0367
_diffrn_reflns_limit_h_max 23
_diffrn_reflns_limit_h_min -23
_diffrn_reflns_limit_k_max 19
_diffrn_reflns_limit_k_min -15
_diffrn_reflns_limit_l_max 17
_diffrn_reflns_limit_l_min -14
_diffrn_reflns_number 6630
_diffrn_reflns_theta_full 27.50
_diffrn_reflns_theta_max 27.50
_diffrn_reflns_theta_min 1.94
_diffrn_standards_decay_% 'not measured'
_diffrn_standards_interval_count 'not measured'
_diffrn_standards_interval_time 'not measured'
_diffrn_standards_number None
_exptl_absorpt_coefficient_mu 10.463
_exptl_absorpt_correction_T_max 0.124
_exptl_absorpt_correction_T_min 0.009
_exptl_absorpt_correction_type multi-scan
_exptl_absorpt_process_details 'TEXRAY software (Molecular Structure Corporation, 1999)'
_exptl_crystal_colour Colourless
_exptl_crystal_density_diffrn 3.652
_exptl_crystal_density_method 'not measured'
_exptl_crystal_description Block
_exptl_crystal_F_000 2888
_exptl_crystal_size_max 0.30
_exptl_crystal_size_mid 0.25
_exptl_crystal_size_min 0.20
_refine_diff_density_max 2.817
_refine_diff_density_min -4.139
_refine_diff_density_rms 0.478
_refine_ls_extinction_coef 0.00117(8)
_refine_ls_extinction_expression Fc^*^=kFc[1+0.001xFc^2^\l^3^/sin(2\q)]^-1/4^
_refine_ls_extinction_method SHELXL
_refine_ls_goodness_of_fit_ref 1.059
_refine_ls_hydrogen_treatment constr
_refine_ls_matrix_type full
_refine_ls_number_parameters 129
_refine_ls_number_reflns 3427
_refine_ls_number_restraints 0
_refine_ls_restrained_S_all 1.059
_refine_ls_R_factor_all 0.0540
_refine_ls_R_factor_gt 0.0390
_refine_ls_shift/su_max 0.002
_refine_ls_shift/su_mean 0.000
_refine_ls_structure_factor_coef Fsqd
_refine_ls_weighting_details 'calc w=1/[\s^2^(Fo^2^)+(0.0791P)^2^+7.5580P] where P=(Fo^2^+2Fc^2^)/3'
_refine_ls_weighting_scheme calc
_refine_ls_wR_factor_gt 0.1196
_refine_ls_wR_factor_ref 0.1295
_reflns_number_gt 2632
_reflns_number_total 3427
_reflns_threshold_expression >2sigma(I)
_cod_data_source_file c2ce26640g.txt
_cod_data_source_block c2c
_cod_depositor_comments
;
The following automatic conversions were performed:

'_symmetry_cell_setting' value 'Monoclinic' changed to 'monoclinic'
according to /home/saulius/struct/CIF-dictionaries/cif_core.dic
dictionary named 'cif_core.dic' version 2.4.2 from
2011-04-26.

'_exptl_absorpt_correction_type' value 'Multi-Scan'
changed to 'multi-scan' according to
/home/saulius/struct/CIF-dictionaries/cif_core.dic dictionary named
'cif_core.dic' version 2.4.2 from 2011-04-26.

Automatic conversion script
Id: cif_fix_values 1891 2012-01-12 08:04:46Z andrius 
;
_cod_original_sg_symbol_Hall -C2yc
_cod_original_sg_symbol_H-M C2/c
_cod_database_code 7209133

loop_
_symmetry_equiv_pos_as_xyz
'x, y, z'
'-x, y, -z+1/2'
'x+1/2, y+1/2, z'
'-x+1/2, y+1/2, -z+1/2'
'-x, -y, -z'
'x, -y, z-1/2'
'-x+1/2, -y+1/2, -z'
'x+1/2, -y+1/2, z-1/2'

loop_
_atom_site_label
_atom_site_type_symbol
_atom_site_fract_x
_atom_site_fract_y
_atom_site_fract_z
_atom_site_U_iso_or_equiv
_atom_site_adp_type
_atom_site_occupancy
_atom_site_symmetry_multiplicity
_atom_site_calc_flag
_atom_site_refinement_flags
I1 I 0.07022(4) 0.40637(4) 0.47272(5) 0.0486(2) Uani 1 1 d .
I2 I 0.14310(4) 0.19494(4) 0.29102(5) 0.0524(2) Uani 1 1 d .
I3 I 0.25499(4) 0.48720(4) 0.36455(5) 0.04592(19) Uani 1 1 d .
I4 I 0.0000 0.66236(5) 0.2500 0.0456(2) Uani 1 2 d S
Ag1 Ag 0.0000 0.30559(9) 0.2500 0.0671(3) Uani 1 2 d S
Ag2 Ag 0.21027(6) 0.34773(6) 0.44881(8) 0.0666(3) Uani 1 1 d .
Ag3 Ag 0.06889(7) 0.52176(9) 0.20517(14) 0.1175(6) Uani 1 1 d .
N1 N 0.3192(5) 0.3489(4) 0.2098(6) 0.0403(15) Uani 1 1 d .
C1 C 0.3569(7) 0.4231(6) 0.2095(8) 0.052(2) Uani 1 1 d .
H1 H 0.3249 0.4577 0.1372 0.062 Uiso 1 1 calc R
C2 C 0.4438(7) 0.4485(7) 0.3172(10) 0.056(2) Uani 1 1 d .
H2 H 0.4703 0.5003 0.3181 0.067 Uiso 1 1 calc R
C3 C 0.4898(7) 0.3960(7) 0.4219(10) 0.057(2) Uani 1 1 d .
H3 H 0.5487 0.4113 0.4941 0.069 Uiso 1 1 calc R
C4 C 0.4494(7) 0.3220(6) 0.4203(8) 0.053(2) Uani 1 1 d .
H4 H 0.4795 0.2874 0.4925 0.064 Uiso 1 1 calc R
C5 C 0.3640(6) 0.2980(6) 0.3122(7) 0.0459(19) Uani 1 1 d .
H5 H 0.3372 0.2461 0.3102 0.055 Uiso 1 1 calc R
C6 C 0.2242(6) 0.3217(6) 0.0945(8) 0.050(2) Uani 1 1 d .
H6A H 0.1956 0.3694 0.0344 0.060 Uiso 1 1 calc R
H6B H 0.1858 0.3088 0.1192 0.060 Uiso 1 1 calc R
C7 C 0.2282(6) 0.2425(6) 0.0313(7) 0.0436(18) Uani 1 1 d .
H7A H 0.2627 0.1973 0.0945 0.052 Uiso 1 1 calc R
H7B H 0.1656 0.2213 -0.0319 0.052 Uiso 1 1 calc R

loop_
_atom_site_aniso_label
_atom_site_aniso_U_11
_atom_site_aniso_U_22
_atom_site_aniso_U_33
_atom_site_aniso_U_23
_atom_site_aniso_U_13
_atom_site_aniso_U_12
I1 0.0559(4) 0.0506(4) 0.0406(3) 0.0052(2) 0.0306(3) 0.0150(3)
I2 0.0464(3) 0.0493(4) 0.0396(3) -0.0046(2) 0.0159(3) 0.0060(2)
I3 0.0422(3) 0.0471(3) 0.0489(3) -0.0068(2) 0.0285(3) -0.0020(2)
I4 0.0374(4) 0.0444(4) 0.0468(4) 0.000 0.0222(3) 0.000
Ag1 0.0531(6) 0.0862(9) 0.0512(6) 0.000 0.0271(5) 0.000
Ag2 0.0642(5) 0.0628(5) 0.0600(5) -0.0023(4) 0.0323(4) -0.0075(4)
Ag3 0.0498(5) 0.1120(9) 0.1305(10) -0.0654(8) 0.0264(6) 0.0027(5)
N1 0.038(3) 0.040(4) 0.039(3) -0.002(3) 0.022(3) 0.005(3)
C1 0.071(6) 0.043(5) 0.044(5) 0.003(4) 0.037(5) 0.003(4)
C2 0.069(6) 0.053(5) 0.065(6) -0.015(5) 0.051(6) -0.018(5)
C3 0.049(5) 0.060(6) 0.055(6) -0.013(4) 0.028(5) -0.004(4)
C4 0.052(5) 0.052(5) 0.034(4) -0.002(4) 0.016(4) 0.000(4)
C5 0.050(5) 0.040(4) 0.036(4) 0.000(3) 0.021(4) 0.005(4)
C6 0.042(4) 0.059(5) 0.031(4) -0.003(4) 0.013(4) 0.012(4)
C7 0.047(4) 0.043(4) 0.031(4) -0.005(3) 0.020(4) -0.002(4)

loop_
_atom_type_symbol
_atom_type_description
_atom_type_scat_dispersion_real
_atom_type_scat_dispersion_imag
_atom_type_scat_source
C C 0.0033 0.0016 'International Tables Vol C Tables 4.2.6.8 and 6.1.1.4'
H H 0.0000 0.0000 'International Tables Vol C Tables 4.2.6.8 and 6.1.1.4'
N N 0.0061 0.0033 'International Tables Vol C Tables 4.2.6.8 and 6.1.1.4'
Ag Ag -0.8971 1.1015 'International Tables Vol C Tables 4.2.6.8 and 6.1.1.4'
I I -0.4742 1.8119 'International Tables Vol C Tables 4.2.6.8 and 6.1.1.4'

loop_
_geom_angle_atom_site_label_1
_geom_angle_atom_site_label_2
_geom_angle_atom_site_label_3
_geom_angle
_geom_angle_site_symmetry_1
_geom_angle_site_symmetry_3
Ag3 I1 Ag1 82.50(6) 2 .
Ag3 I1 Ag2 120.02(4) 2 .
Ag1 I1 Ag2 64.83(3) . .
Ag2 I2 Ag2 68.84(4) 7_556 .
Ag2 I2 Ag1 114.97(3) 7_556 .
Ag2 I2 Ag1 65.32(4) . .
Ag3 I3 Ag2 85.76(5) . .
Ag3 I4 Ag3 76.68(8) 2 .
I1 Ag1 I1 114.70(6) . 2
I1 Ag1 I2 106.41(3) . 2
I1 Ag1 I2 110.71(4) 2 2
I1 Ag1 I2 110.71(4) . .
I1 Ag1 I2 106.41(3) 2 .
I2 Ag1 I2 107.74(6) 2 .
I1 Ag1 Ag2 58.50(3) . .
I1 Ag1 Ag2 107.33(5) 2 .
I2 Ag1 Ag2 141.84(4) 2 .
I2 Ag1 Ag2 57.27(3) . .
I1 Ag1 Ag2 107.33(5) . 2
I1 Ag1 Ag2 58.50(3) 2 2
I2 Ag1 Ag2 57.27(3) 2 2
I2 Ag1 Ag2 141.84(4) . 2
Ag2 Ag1 Ag2 155.96(6) . 2
I3 Ag2 I2 112.49(4) . 7_556
I3 Ag2 I2 115.35(4) . .
I2 Ag2 I2 111.16(4) 7_556 .
I3 Ag2 I1 108.14(4) . .
I2 Ag2 I1 99.19(4) 7_556 .
I2 Ag2 I1 109.18(4) . .
I3 Ag2 Ag1 109.56(4) . .
I2 Ag2 Ag1 136.52(4) 7_556 .
I2 Ag2 Ag1 57.42(3) . .
I1 Ag2 Ag1 56.67(3) . .
I3 Ag2 Ag2 135.83(5) . 7_556
I2 Ag2 Ag2 55.74(3) 7_556 7_556
I2 Ag2 Ag2 55.42(4) . 7_556
I1 Ag2 Ag2 115.61(4) . 7_556
Ag1 Ag2 Ag2 99.40(5) . 7_556
I3 Ag3 I4 120.17(4) . .
I3 Ag3 I1 125.60(5) . 2
I4 Ag3 I1 112.62(4) . 2
C5 N1 C1 121.1(7) . .
C5 N1 C6 118.5(7) . .
C1 N1 C6 120.4(7) . .
N1 C1 C2 120.0(8) . .
N1 C1 H1 120.0 . .
C2 C1 H1 120.0 . .
C3 C2 C1 118.9(9) . .
C3 C2 H2 120.6 . .
C1 C2 H2 120.6 . .
C4 C3 C2 119.9(9) . .
C4 C3 H3 120.0 . .
C2 C3 H3 120.0 . .
C3 C4 C5 119.9(9) . .
C3 C4 H4 120.0 . .
C5 C4 H4 120.0 . .
N1 C5 C4 120.2(9) . .
N1 C5 H5 119.9 . .
C4 C5 H5 119.9 . .
N1 C6 C7 111.8(7) . .
N1 C6 H6A 109.3 . .
C7 C6 H6A 109.3 . .
N1 C6 H6B 109.3 . .
C7 C6 H6B 109.3 . .
H6A C6 H6B 107.9 . .
C7 C7 C6 115.1(9) 7 .
C7 C7 H7A 108.5 7 .
C6 C7 H7A 108.5 . .
C7 C7 H7B 108.5 7 .
C6 C7 H7B 108.5 . .
H7A C7 H7B 107.5 . .

loop_
_geom_bond_atom_site_label_1
_geom_bond_atom_site_label_2
_geom_bond_distance
_geom_bond_site_symmetry_2
I1 Ag3 2.7963(15) 2
I1 Ag1 2.8728(12) .
I1 Ag2 2.9317(12) .
I2 Ag2 2.8701(17) 7_556
I2 Ag2 2.8811(12) .
I2 Ag1 2.8860(12) .
I3 Ag3 2.7353(17) .
I3 Ag2 2.7800(11) .
I4 Ag3 2.7569(13) 2
I4 Ag3 2.7569(13) .
Ag1 I1 2.8728(12) 2
Ag1 I2 2.8860(12) 2
Ag1 Ag2 3.1120(17) .
Ag1 Ag2 3.1120(17) 2
Ag2 I2 2.8701(17) 7_556
Ag2 Ag2 3.2509(19) 7_556
Ag3 I1 2.7963(15) 2
N1 C5 1.335(10) .
N1 C1 1.336(12) .
N1 C6 1.507(10) .
C1 C2 1.390(14) .
C1 H1 0.9300 .
C2 C3 1.368(15) .
C2 H2 0.9300 .
C3 C4 1.353(14) .
C3 H3 0.9300 .
C4 C5 1.372(12) .
C4 H4 0.9300 .
C5 H5 0.9300 .
C6 C7 1.514(12) .
C6 H6A 0.9700 .
C6 H6B 0.9700 .
C7 C7 1.500(17) 7
C7 H7A 0.9700 .
C7 H7B 0.9700 .
